data_1571121
loop_
_publ_author_name
'Smole\'nski, Piotr'
'\'Sliwi\'nska-Hill, Urszula'
'Kwiecie\'n, Anna'
'Woli\'nska, Joanna'
'Poradowski, Dominik'

_publ_section_title
;
 Design, Synthesis, and Anti-Cancer Evaluation of Novel Water-Soluble
 Copper(I) Complexes Bearing Terpyridine and PTA Ligands
;
_journal_issue 5
_journal_name_full Molecules
_journal_page_first 945
_journal_paper_doi 10.3390/molecules29050945
_journal_volume 29
_journal_year 2024
_chemical_formula_moiety 'C27 H35 Cu N9 P2, F6 P'
_chemical_formula_sum 'C27 H35 Cu F6 N9 P3'
_chemical_formula_weight 756.09
_space_group_crystal_system monoclinic
_space_group_IT_number 14
_space_group_name_Hall '-P 2yn'
_space_group_name_H-M_alt 'P 1 21/n 1'
_atom_sites_solution_hydrogens geom
_audit_creation_method SHELXL-2018/3
_cell_angle_alpha 90
_cell_angle_beta 98.343(3)
_cell_angle_gamma 90
_cell_formula_units_Z 4
_cell_length_a 10.4364(3)
_cell_length_b 13.7629(4)
_cell_length_c 21.5413(5)
_cell_measurement_reflns_used 21046
_cell_measurement_temperature 100(2)
_cell_measurement_theta_max 75.2790
_cell_measurement_theta_min 4.1320
_cell_volume 3061.34(15)
_computing_structure_refinement 'SHELXL-2018/3 (Sheldrick, 2018)'
_diffrn_ambient_temperature 100(2)
_diffrn_detector 'Hybrid Pixel Array Detector'
_diffrn_detector_area_resol_mean 10.0000
_diffrn_detector_type 'HyPix-Arc 150'
_diffrn_measured_fraction_theta_full 1.000
_diffrn_measured_fraction_theta_max 0.987
_diffrn_measurement_device 'four-circle diffractometer'
_diffrn_measurement_device_type 'XtaLAB Synergy R, DW system, HyPix-Arc 150'
_diffrn_measurement_method '\w scans'
_diffrn_radiation_monochromator mirror
_diffrn_radiation_probe x-ray
_diffrn_radiation_type 'Cu K\a'
_diffrn_radiation_wavelength 1.54184
_diffrn_reflns_av_R_equivalents 0.0195
_diffrn_reflns_av_unetI/netI 0.0162
_diffrn_reflns_Laue_measured_fraction_full 1.000
_diffrn_reflns_Laue_measured_fraction_max 0.987
_diffrn_reflns_limit_h_max 13
_diffrn_reflns_limit_h_min -12
_diffrn_reflns_limit_k_max 15
_diffrn_reflns_limit_k_min -17
_diffrn_reflns_limit_l_max 27
_diffrn_reflns_limit_l_min -26
_diffrn_reflns_number 30003
_diffrn_reflns_point_group_measured_fraction_full 1.000
_diffrn_reflns_point_group_measured_fraction_max 0.987
_diffrn_reflns_theta_full 67.684
_diffrn_reflns_theta_max 75.785
_diffrn_reflns_theta_min 3.823
_diffrn_source 'Rotating-anode X-ray tube'
_diffrn_source_type 'Rigaku (Cu) X-ray Source'
_exptl_absorpt_coefficient_mu 3.150
_exptl_absorpt_correction_T_max 0.860
_exptl_absorpt_correction_T_min 0.706
_exptl_absorpt_correction_type analytical
_exptl_absorpt_process_details
;
CrysAlisPro 1.171.42.50a (Rigaku Oxford Diffraction, 2022)
Analytical numeric absorption correction using a multifaceted crystal
model based on expressions derived by R.C. Clark & J.S. Reid.
(Clark, R. C. & Reid, J. S. (1995). Acta Cryst. A51, 887-897)
Empirical absorption correction using spherical harmonics,
implemented in SCALE3 ABSPACK scaling algorithm.
;
_exptl_crystal_colour yellow
_exptl_crystal_density_diffrn 1.640
_exptl_crystal_description block
_exptl_crystal_F_000 1552
_exptl_crystal_size_max 0.176
_exptl_crystal_size_mid 0.135
_exptl_crystal_size_min 0.068
_refine_diff_density_max 0.727
_refine_diff_density_min -0.440
_refine_diff_density_rms 0.058
_refine_ls_extinction_method none
_refine_ls_goodness_of_fit_ref 1.058
_refine_ls_hydrogen_treatment constr
_refine_ls_matrix_type full
_refine_ls_number_parameters 415
_refine_ls_number_reflns 6287
_refine_ls_number_restraints 0
_refine_ls_restrained_S_all 1.058
_refine_ls_R_factor_all 0.0359
_refine_ls_R_factor_gt 0.0331
_refine_ls_shift/su_max 0.001
_refine_ls_shift/su_mean 0.000
_refine_ls_structure_factor_coef Fsqd
_refine_ls_weighting_details 'w=1/[\s^2^(Fo^2^)+(0.0409P)^2^+3.0231P] where P=(Fo^2^+2Fc^2^)/3'
_refine_ls_weighting_scheme calc
_refine_ls_wR_factor_gt 0.0861
_refine_ls_wR_factor_ref 0.0878
_reflns_Friedel_coverage 0.000
_reflns_number_gt 5776
_reflns_number_total 6287
_reflns_threshold_expression 'I > 2\s(I)'
_cod_data_source_file k8_abs.cif
_cod_data_source_block k8_abs
_cod_original_sg_symbol_H-M 'P 21/n'
_cod_database_code 1571121
_shelx_shelxl_version_number 2018/3
_shelx_space_group_comment
;
The symmetry employed for this shelxl refinement is uniquely defined
by the following loop, which should always be used as a source of
symmetry information in preference to the above space-group names.
They are only intended as comments.
;
_shelx_estimated_absorpt_t_min 0.607
_shelx_estimated_absorpt_t_max 0.814

loop_
_space_group_symop_operation_xyz
'x, y, z'
'-x+1/2, y+1/2, -z+1/2'
'-x, -y, -z'
'x-1/2, -y-1/2, z-1/2'

loop_
_atom_site_label
_atom_site_type_symbol
_atom_site_fract_x
_atom_site_fract_y
_atom_site_fract_z
_atom_site_U_iso_or_equiv
_atom_site_adp_type
_atom_site_occupancy
_atom_site_site_symmetry_order
_atom_site_calc_flag
_atom_site_refinement_flags_posn
_atom_site_refinement_flags_adp
_atom_site_refinement_flags_occupancy
_atom_site_disorder_assembly
_atom_site_disorder_group
Cu1 Cu 0.32210(3) 0.67767(2) 0.81296(2) 0.01968(8) Uani 1 1 d . . . . .
P11 P 0.46786(5) 0.78155(3) 0.85492(2) 0.02082(11) Uani 1 1 d . . . . .
P21 P 0.26282(5) 0.55727(3) 0.87064(2) 0.02094(11) Uani 1 1 d . . . . .
N41 N 0.33634(15) 0.62705(11) 0.72386(7) 0.0195(3) Uani 1 1 d . . . . .
N31 N 0.14996(15) 0.73106(11) 0.76429(7) 0.0214(3) Uani 1 1 d . . . . .
N12 N 0.69547(16) 0.88599(12) 0.85185(8) 0.0250(3) Uani 1 1 d . . . . .
N11 N 0.52418(16) 0.96659(12) 0.90192(7) 0.0226(3) Uani 1 1 d . . . . .
N13 N 0.65171(16) 0.83214(12) 0.95617(7) 0.0234(3) Uani 1 1 d . . . . .
N21 N 0.28706(17) 0.43719(12) 0.97459(8) 0.0258(4) Uani 1 1 d . . . . .
N51 N 0.53423(16) 0.53595(12) 0.81002(8) 0.0251(3) Uani 1 1 d . . . . .
N23 N 0.06383(16) 0.46718(13) 0.92179(8) 0.0265(4) Uani 1 1 d . . . . .
N22 N 0.20959(18) 0.35971(12) 0.87201(8) 0.0285(4) Uani 1 1 d . . . . .
C52 C 0.55510(19) 0.56537(13) 0.75284(9) 0.0215(4) Uani 1 1 d . . . . .
C32 C 0.12427(19) 0.69931(13) 0.70446(9) 0.0211(4) Uani 1 1 d . . . . .
C46 C 0.43958(18) 0.58321(13) 0.70500(9) 0.0209(4) Uani 1 1 d . . . . .
C21 C 0.34553(19) 0.52256(15) 0.94882(9) 0.0252(4) Uani 1 1 d . . . . .
H21A H 0.437558 0.508478 0.946054 0.030 Uiso 1 1 calc R U . . .
H21B H 0.342846 0.578000 0.977886 0.030 Uiso 1 1 calc R U . . .
C36 C 0.0588(2) 0.78173(14) 0.78836(10) 0.0254(4) Uani 1 1 d . . . . .
H36 H 0.077323 0.803945 0.830458 0.030 Uiso 1 1 calc R U . . .
C43 C 0.2283(2) 0.62205(14) 0.61784(9) 0.0253(4) Uani 1 1 d . . . . .
H43 H 0.153671 0.635770 0.588359 0.030 Uiso 1 1 calc R U . . .
C44 C 0.3346(2) 0.57732(15) 0.59887(9) 0.0282(4) Uani 1 1 d . . . . .
H44 H 0.334140 0.560778 0.556020 0.034 Uiso 1 1 calc R U . . .
C42 C 0.23211(18) 0.64679(13) 0.68080(8) 0.0206(4) Uani 1 1 d . . . . .
C16 C 0.58379(19) 0.92448(14) 0.96187(9) 0.0233(4) Uani 1 1 d . . . . .
H16A H 0.515403 0.913957 0.988566 0.028 Uiso 1 1 calc R U . . .
H16B H 0.646062 0.972003 0.983546 0.028 Uiso 1 1 calc R U . . .
C53 C 0.6786(2) 0.57969(15) 0.73757(9) 0.0267(4) Uani 1 1 d . . . . .
H53 H 0.690141 0.601048 0.696815 0.032 Uiso 1 1 calc R U . . .
C56 C 0.6383(2) 0.51866(16) 0.85257(9) 0.0278(4) Uani 1 1 d . . . . .
H56 H 0.624615 0.497215 0.893014 0.033 Uiso 1 1 calc R U . . .
C35 C -0.0612(2) 0.80304(15) 0.75448(10) 0.0278(4) Uani 1 1 d . . . . .
H35 H -0.123232 0.839961 0.772607 0.033 Uiso 1 1 calc R U . . .
C12 C 0.6085(2) 0.81528(15) 0.81586(9) 0.0270(4) Uani 1 1 d . . . . .
H12A H 0.658332 0.755857 0.809346 0.032 Uiso 1 1 calc R U . . .
H12B H 0.576507 0.843040 0.774088 0.032 Uiso 1 1 calc R U . . .
C13 C 0.55884(19) 0.75502(14) 0.93311(9) 0.0246(4) Uani 1 1 d . . . . .
H13A H 0.496803 0.746403 0.963353 0.030 Uiso 1 1 calc R U . . .
H13B H 0.606376 0.693112 0.931108 0.030 Uiso 1 1 calc R U . . .
C45 C 0.4413(2) 0.55685(15) 0.64256(9) 0.0257(4) Uani 1 1 d . . . . .
H45 H 0.514693 0.525340 0.630368 0.031 Uiso 1 1 calc R U . . .
C23 C 0.09708(19) 0.55651(15) 0.88989(9) 0.0255(4) Uani 1 1 d . . . . .
H23A H 0.086201 0.612920 0.917162 0.031 Uiso 1 1 calc R U . . .
H23B H 0.035554 0.564452 0.850683 0.031 Uiso 1 1 calc R U . . .
C55 C 0.7648(2) 0.53008(16) 0.84136(10) 0.0290(4) Uani 1 1 d . . . . .
H55 H 0.835817 0.516213 0.872963 0.035 Uiso 1 1 calc R U . . .
C33 C 0.00469(19) 0.71613(15) 0.66815(9) 0.0261(4) Uani 1 1 d . . . . .
H33 H -0.012812 0.691640 0.626550 0.031 Uiso 1 1 calc R U . . .
C14 C 0.6255(2) 0.97646(14) 0.86159(9) 0.0257(4) Uani 1 1 d . . . . .
H14A H 0.688998 1.025509 0.880353 0.031 Uiso 1 1 calc R U . . .
H14B H 0.585429 1.001421 0.820195 0.031 Uiso 1 1 calc R U . . .
C11 C 0.41654(19) 0.90559(14) 0.87208(9) 0.0238(4) Uani 1 1 d . . . . .
H11A H 0.376992 0.936753 0.832466 0.029 Uiso 1 1 calc R U . . .
H11B H 0.349484 0.901814 0.900119 0.029 Uiso 1 1 calc R U . . .
C34 C -0.0884(2) 0.76886(15) 0.69324(10) 0.0283(4) Uani 1 1 d . . . . .
H34 H -0.170002 0.781593 0.668861 0.034 Uiso 1 1 calc R U . . .
C54 C 0.7843(2) 0.56231(17) 0.78273(10) 0.0303(4) Uani 1 1 d . . . . .
H54 H 0.869653 0.572419 0.773535 0.036 Uiso 1 1 calc R U . . .
C15 C 0.74865(19) 0.84675(15) 0.91384(10) 0.0271(4) Uani 1 1 d . . . . .
H15A H 0.791015 0.783745 0.907900 0.033 Uiso 1 1 calc R U . . .
H15B H 0.816060 0.891746 0.934113 0.033 Uiso 1 1 calc R U . . .
C26 C 0.1508(2) 0.45530(15) 0.98145(9) 0.0267(4) Uani 1 1 d . . . . .
H26A H 0.119195 0.400436 1.004803 0.032 Uiso 1 1 calc R U . . .
H26B H 0.146302 0.514729 1.006944 0.032 Uiso 1 1 calc R U . . .
C22 C 0.2583(2) 0.43636(14) 0.83385(9) 0.0253(4) Uani 1 1 d . . . . .
H22A H 0.202379 0.439326 0.792629 0.030 Uiso 1 1 calc R U . . .
H22B H 0.346742 0.418917 0.826271 0.030 Uiso 1 1 calc R U . . .
C24 C 0.2913(2) 0.35195(15) 0.93351(9) 0.0296(4) Uani 1 1 d . . . . .
H24A H 0.382075 0.341437 0.926664 0.035 Uiso 1 1 calc R U . . .
H24B H 0.263986 0.294000 0.955451 0.035 Uiso 1 1 calc R U . . .
C25 C 0.0766(2) 0.38065(15) 0.88298(10) 0.0302(4) Uani 1 1 d . . . . .
H25A H 0.043184 0.323628 0.903604 0.036 Uiso 1 1 calc R U . . .
H25B H 0.021592 0.389493 0.841902 0.036 Uiso 1 1 calc R U . . .
P3 P 0.67228(5) 0.69900(4) 0.51842(2) 0.02759(12) Uani 1 1 d . . . . .
F1 F 0.65944(13) 0.68492(10) 0.59061(6) 0.0376(3) Uani 1 1 d . . . . .
F2 F 0.6890(2) 0.71463(17) 0.44691(7) 0.0773(7) Uani 1 1 d . . . . .
F3 F 0.81995(14) 0.66499(12) 0.53268(7) 0.0491(4) Uani 1 1 d . . . . .
F4 F 0.7151(2) 0.80826(11) 0.53337(9) 0.0651(5) Uani 1 1 d . . . . .
F5 F 0.52586(15) 0.73253(14) 0.50402(7) 0.0585(5) Uani 1 1 d . . . . .
F6 F 0.62991(19) 0.58966(12) 0.50561(10) 0.0721(6) Uani 1 1 d . . . . .

loop_
_atom_site_aniso_label
_atom_site_aniso_U_11
_atom_site_aniso_U_22
_atom_site_aniso_U_33
_atom_site_aniso_U_23
_atom_site_aniso_U_13
_atom_site_aniso_U_12
Cu1 0.02227(15) 0.02063(15) 0.01591(14) -0.00078(10) 0.00201(10) -0.00088(10)
P11 0.0233(2) 0.0205(2) 0.0184(2) -0.00244(17) 0.00189(18) -0.00047(18)
P21 0.0234(2) 0.0215(2) 0.0182(2) 0.00161(17) 0.00395(18) 0.00041(18)
N41 0.0231(8) 0.0186(7) 0.0169(7) 0.0004(6) 0.0033(6) -0.0027(6)
N31 0.0241(8) 0.0197(8) 0.0200(8) 0.0015(6) 0.0021(6) 0.0017(6)
N12 0.0253(8) 0.0273(9) 0.0237(8) -0.0025(7) 0.0075(7) -0.0018(7)
N11 0.0252(8) 0.0219(8) 0.0212(8) -0.0012(6) 0.0044(6) -0.0007(6)
N13 0.0260(8) 0.0230(8) 0.0203(8) 0.0002(6) 0.0002(6) -0.0020(6)
N21 0.0331(9) 0.0244(8) 0.0209(8) 0.0025(6) 0.0071(7) 0.0033(7)
N51 0.0253(8) 0.0284(9) 0.0222(8) 0.0011(7) 0.0052(6) 0.0020(7)
N23 0.0279(9) 0.0277(9) 0.0255(8) -0.0004(7) 0.0088(7) -0.0047(7)
N22 0.0404(10) 0.0214(8) 0.0259(8) 0.0005(7) 0.0125(7) -0.0024(7)
C52 0.0251(9) 0.0199(9) 0.0203(9) -0.0032(7) 0.0060(7) 0.0005(7)
C32 0.0251(9) 0.0176(8) 0.0196(9) 0.0028(7) 0.0000(7) -0.0027(7)
C46 0.0247(9) 0.0192(9) 0.0194(9) -0.0013(7) 0.0054(7) -0.0022(7)
C21 0.0249(9) 0.0263(10) 0.0245(9) -0.0003(8) 0.0046(8) 0.0008(8)
C36 0.0286(10) 0.0224(9) 0.0251(9) 0.0003(8) 0.0037(8) 0.0018(8)
C43 0.0327(10) 0.0235(9) 0.0187(9) -0.0007(7) 0.0003(8) -0.0037(8)
C44 0.0366(11) 0.0300(10) 0.0180(9) -0.0042(8) 0.0047(8) -0.0051(9)
C42 0.0255(9) 0.0174(8) 0.0185(9) 0.0002(7) 0.0020(7) -0.0040(7)
C16 0.0271(10) 0.0237(9) 0.0195(9) -0.0029(7) 0.0042(7) -0.0029(8)
C53 0.0276(10) 0.0327(11) 0.0210(9) -0.0025(8) 0.0075(8) 0.0006(8)
C56 0.0264(10) 0.0359(11) 0.0218(9) 0.0015(8) 0.0057(8) 0.0019(8)
C35 0.0262(10) 0.0231(10) 0.0345(11) 0.0027(8) 0.0059(8) 0.0016(8)
C12 0.0307(10) 0.0294(10) 0.0219(9) -0.0049(8) 0.0075(8) 0.0008(8)
C13 0.0283(10) 0.0224(9) 0.0224(9) 0.0014(7) 0.0009(8) -0.0019(8)
C45 0.0302(10) 0.0268(10) 0.0214(9) -0.0041(8) 0.0075(8) -0.0029(8)
C23 0.0233(9) 0.0259(10) 0.0270(10) 0.0015(8) 0.0026(8) 0.0007(8)
C55 0.0241(10) 0.0386(12) 0.0243(10) -0.0030(8) 0.0031(8) 0.0042(8)
C33 0.0282(10) 0.0245(10) 0.0242(10) 0.0032(8) -0.0014(8) -0.0042(8)
C14 0.0313(10) 0.0225(9) 0.0246(9) 0.0013(8) 0.0082(8) -0.0031(8)
C11 0.0243(9) 0.0240(9) 0.0228(9) -0.0012(7) 0.0020(7) 0.0025(8)
C34 0.0235(10) 0.0255(10) 0.0344(11) 0.0058(8) -0.0012(8) -0.0013(8)
C54 0.0234(10) 0.0422(12) 0.0269(10) -0.0032(9) 0.0088(8) 0.0012(9)
C15 0.0235(10) 0.0277(10) 0.0295(10) -0.0026(8) 0.0015(8) 0.0005(8)
C26 0.0321(10) 0.0274(10) 0.0221(9) 0.0007(8) 0.0092(8) -0.0007(8)
C22 0.0333(10) 0.0239(10) 0.0199(9) -0.0019(7) 0.0084(8) -0.0023(8)
C24 0.0414(12) 0.0227(10) 0.0258(10) 0.0034(8) 0.0090(9) 0.0045(9)
C25 0.0370(11) 0.0274(10) 0.0277(10) -0.0038(8) 0.0097(9) -0.0107(9)
P3 0.0332(3) 0.0304(3) 0.0194(2) 0.00202(19) 0.0047(2) 0.0101(2)
F1 0.0439(8) 0.0454(8) 0.0256(6) 0.0092(5) 0.0116(5) 0.0006(6)
F2 0.0893(13) 0.1250(17) 0.0206(7) 0.0172(9) 0.0184(8) 0.0622(13)
F3 0.0363(8) 0.0721(11) 0.0403(8) 0.0097(7) 0.0098(6) 0.0176(7)
F4 0.0936(14) 0.0303(8) 0.0758(12) 0.0113(8) 0.0274(11) -0.0081(8)
F5 0.0440(9) 0.0840(12) 0.0439(8) -0.0156(8) -0.0054(7) 0.0337(8)
F6 0.0747(12) 0.0419(9) 0.0946(14) -0.0344(9) -0.0050(11) 0.0025(8)

loop_
_atom_type_symbol
_atom_type_description
_atom_type_scat_dispersion_real
_atom_type_scat_dispersion_imag
_atom_type_scat_source
C C 0.0181 0.0091 'International Tables Vol C Tables 4.2.6.8 and 6.1.1.4'
H H 0.0000 0.0000 'International Tables Vol C Tables 4.2.6.8 and 6.1.1.4'
Cu Cu -1.9646 0.5888 'International Tables Vol C Tables 4.2.6.8 and 6.1.1.4'
F F 0.0727 0.0534 'International Tables Vol C Tables 4.2.6.8 and 6.1.1.4'
N N 0.0311 0.0180 'International Tables Vol C Tables 4.2.6.8 and 6.1.1.4'
P P 0.2955 0.4335 'International Tables Vol C Tables 4.2.6.8 and 6.1.1.4'

loop_
_geom_angle_atom_site_label_1
_geom_angle_atom_site_label_2
_geom_angle_atom_site_label_3
_geom_angle
_geom_angle_site_symmetry_1
_geom_angle_site_symmetry_3
_geom_angle_publ_flag
N41 Cu1 N31 79.87(6) . . ?
N41 Cu1 P11 117.71(5) . . ?
N31 Cu1 P11 118.43(5) . . ?
N41 Cu1 P21 109.43(5) . . ?
N31 Cu1 P21 104.86(5) . . ?
P11 Cu1 P21 119.48(2) . . ?
C11 P11 C13 97.25(9) . . ?
C11 P11 C12 97.55(9) . . ?
C13 P11 C12 97.31(9) . . ?
C11 P11 Cu1 118.94(7) . . ?
C13 P11 Cu1 118.88(7) . . ?
C12 P11 Cu1 121.71(7) . . ?
C23 P21 C21 97.13(9) . . ?
C23 P21 C22 97.23(9) . . ?
C21 P21 C22 97.97(9) . . ?
C23 P21 Cu1 118.71(7) . . ?
C21 P21 Cu1 125.17(7) . . ?
C22 P21 Cu1 115.27(6) . . ?
C46 N41 C42 118.85(16) . . ?
C46 N41 Cu1 126.79(13) . . ?
C42 N41 Cu1 114.24(12) . . ?
C36 N31 C32 118.86(17) . . ?
C36 N31 Cu1 126.72(13) . . ?
C32 N31 Cu1 113.85(13) . . ?
C15 N12 C12 110.94(16) . . ?
C15 N12 C14 108.07(15) . . ?
C12 N12 C14 110.68(16) . . ?
C16 N11 C14 107.87(15) . . ?
C16 N11 C11 110.96(15) . . ?
C14 N11 C11 111.31(15) . . ?
C16 N13 C15 108.50(15) . . ?
C16 N13 C13 110.46(15) . . ?
C15 N13 C13 111.54(15) . . ?
C21 N21 C26 111.27(16) . . ?
C21 N21 C24 111.05(15) . . ?
C26 N21 C24 107.99(16) . . ?
C56 N51 C52 117.29(17) . . ?
C26 N23 C25 108.11(17) . . ?
C26 N23 C23 110.05(16) . . ?
C25 N23 C23 111.28(16) . . ?
C25 N22 C24 107.88(16) . . ?
C25 N22 C22 111.09(17) . . ?
C24 N22 C22 110.64(17) . . ?
N51 C52 C53 122.60(18) . . ?
N51 C52 C46 117.48(17) . . ?
C53 C52 C46 119.91(17) . . ?
N31 C32 C33 121.32(18) . . ?
N31 C32 C42 115.38(16) . . ?
C33 C32 C42 123.29(17) . . ?
N41 C46 C45 121.95(18) . . ?
N41 C46 C52 117.89(16) . . ?
C45 C46 C52 120.15(17) . . ?
N21 C21 P21 112.82(14) . . ?
N21 C21 H21A 109.0 . . ?
P21 C21 H21A 109.0 . . ?
N21 C21 H21B 109.0 . . ?
P21 C21 H21B 109.0 . . ?
H21A C21 H21B 107.8 . . ?
N31 C36 C35 122.91(19) . . ?
N31 C36 H36 118.5 . . ?
C35 C36 H36 118.5 . . ?
C44 C43 C42 119.11(19) . . ?
C44 C43 H43 120.4 . . ?
C42 C43 H43 120.4 . . ?
C45 C44 C43 119.52(18) . . ?
C45 C44 H44 120.2 . . ?
C43 C44 H44 120.2 . . ?
N41 C42 C43 121.70(18) . . ?
N41 C42 C32 115.86(16) . . ?
C43 C42 C32 122.41(17) . . ?
N11 C16 N13 114.57(15) . . ?
N11 C16 H16A 108.6 . . ?
N13 C16 H16A 108.6 . . ?
N11 C16 H16B 108.6 . . ?
N13 C16 H16B 108.6 . . ?
H16A C16 H16B 107.6 . . ?
C54 C53 C52 118.83(19) . . ?
C54 C53 H53 120.6 . . ?
C52 C53 H53 120.6 . . ?
N51 C56 C55 124.07(19) . . ?
N51 C56 H56 118.0 . . ?
C55 C56 H56 118.0 . . ?
C36 C35 C34 118.15(19) . . ?
C36 C35 H35 120.9 . . ?
C34 C35 H35 120.9 . . ?
N12 C12 P11 113.25(13) . . ?
N12 C12 H12A 108.9 . . ?
P11 C12 H12A 108.9 . . ?
N12 C12 H12B 108.9 . . ?
P11 C12 H12B 108.9 . . ?
H12A C12 H12B 107.7 . . ?
N13 C13 P11 113.02(13) . . ?
N13 C13 H13A 109.0 . . ?
P11 C13 H13A 109.0 . . ?
N13 C13 H13B 109.0 . . ?
P11 C13 H13B 109.0 . . ?
H13A C13 H13B 107.8 . . ?
C44 C45 C46 118.87(19) . . ?
C44 C45 H45 120.6 . . ?
C46 C45 H45 120.6 . . ?
N23 C23 P21 113.77(14) . . ?
N23 C23 H23A 108.8 . . ?
P21 C23 H23A 108.8 . . ?
N23 C23 H23B 108.8 . . ?
P21 C23 H23B 108.8 . . ?
H23A C23 H23B 107.7 . . ?
C54 C55 C56 117.81(19) . . ?
C54 C55 H55 121.1 . . ?
C56 C55 H55 121.1 . . ?
C34 C33 C32 119.37(19) . . ?
C34 C33 H33 120.3 . . ?
C32 C33 H33 120.3 . . ?
N11 C14 N12 114.84(16) . . ?
N11 C14 H14A 108.6 . . ?
N12 C14 H14A 108.6 . . ?
N11 C14 H14B 108.6 . . ?
N12 C14 H14B 108.6 . . ?
H14A C14 H14B 107.5 . . ?
N11 C11 P11 112.96(13) . . ?
N11 C11 H11A 109.0 . . ?
P11 C11 H11A 109.0 . . ?
N11 C11 H11B 109.0 . . ?
P11 C11 H11B 109.0 . . ?
H11A C11 H11B 107.8 . . ?
C33 C34 C35 119.36(19) . . ?
C33 C34 H34 120.3 . . ?
C35 C34 H34 120.3 . . ?
C55 C54 C53 119.37(19) . . ?
C55 C54 H54 120.3 . . ?
C53 C54 H54 120.3 . . ?
N13 C15 N12 114.19(16) . . ?
N13 C15 H15A 108.7 . . ?
N12 C15 H15A 108.7 . . ?
N13 C15 H15B 108.7 . . ?
N12 C15 H15B 108.7 . . ?
H15A C15 H15B 107.6 . . ?
N23 C26 N21 114.43(16) . . ?
N23 C26 H26A 108.7 . . ?
N21 C26 H26A 108.7 . . ?
N23 C26 H26B 108.7 . . ?
N21 C26 H26B 108.7 . . ?
H26A C26 H26B 107.6 . . ?
N22 C22 P21 113.36(13) . . ?
N22 C22 H22A 108.9 . . ?
P21 C22 H22A 108.9 . . ?
N22 C22 H22B 108.9 . . ?
P21 C22 H22B 108.9 . . ?
H22A C22 H22B 107.7 . . ?
N22 C24 N21 114.74(17) . . ?
N22 C24 H24A 108.6 . . ?
N21 C24 H24A 108.6 . . ?
N22 C24 H24B 108.6 . . ?
N21 C24 H24B 108.6 . . ?
H24A C24 H24B 107.6 . . ?
N22 C25 N23 114.55(17) . . ?
N22 C25 H25A 108.6 . . ?
N23 C25 H25A 108.6 . . ?
N22 C25 H25B 108.6 . . ?
N23 C25 H25B 108.6 . . ?
H25A C25 H25B 107.6 . . ?
F6 P3 F5 90.32(10) . . ?
F6 P3 F4 178.36(11) . . ?
F5 P3 F4 89.94(11) . . ?
F6 P3 F2 91.54(12) . . ?
F5 P3 F2 90.52(9) . . ?
F4 P3 F2 90.07(12) . . ?
F6 P3 F1 89.63(10) . . ?
F5 P3 F1 90.64(8) . . ?
F4 P3 F1 88.75(9) . . ?
F2 P3 F1 178.34(11) . . ?
F6 P3 F3 89.55(10) . . ?
F5 P3 F3 179.77(10) . . ?
F4 P3 F3 90.19(10) . . ?
F2 P3 F3 89.29(9) . . ?
F1 P3 F3 89.55(8) . . ?

loop_
_geom_bond_atom_site_label_1
_geom_bond_atom_site_label_2
_geom_bond_distance
_geom_bond_site_symmetry_2
_geom_bond_publ_flag
Cu1 N41 2.0674(15) . ?
Cu1 N31 2.0785(16) . ?
Cu1 P11 2.1854(5) . ?
Cu1 P21 2.2126(5) . ?
P11 C11 1.843(2) . ?
P11 C13 1.846(2) . ?
P11 C12 1.854(2) . ?
P21 C23 1.836(2) . ?
P21 C21 1.841(2) . ?
P21 C22 1.841(2) . ?
N41 C46 1.348(2) . ?
N41 C42 1.351(2) . ?
N31 C36 1.343(3) . ?
N31 C32 1.350(2) . ?
N12 C15 1.472(3) . ?
N12 C12 1.472(3) . ?
N12 C14 1.474(3) . ?
N11 C16 1.469(2) . ?
N11 C14 1.469(2) . ?
N11 C11 1.473(2) . ?
N13 C16 1.469(2) . ?
N13 C15 1.471(3) . ?
N13 C13 1.474(2) . ?
N21 C21 1.469(3) . ?
N21 C26 1.472(3) . ?
N21 C24 1.474(3) . ?
N51 C56 1.337(3) . ?
N51 C52 1.344(2) . ?
N23 C26 1.471(3) . ?
N23 C25 1.472(3) . ?
N23 C23 1.474(3) . ?
N22 C25 1.469(3) . ?
N22 C24 1.472(3) . ?
N22 C22 1.473(3) . ?
C52 C53 1.390(3) . ?
C52 C46 1.488(3) . ?
C32 C33 1.393(3) . ?
C32 C42 1.488(3) . ?
C46 C45 1.396(3) . ?
C21 H21A 0.9900 . ?
C21 H21B 0.9900 . ?
C36 C35 1.386(3) . ?
C36 H36 0.9500 . ?
C43 C44 1.381(3) . ?
C43 C42 1.393(3) . ?
C43 H43 0.9500 . ?
C44 C45 1.379(3) . ?
C44 H44 0.9500 . ?
C16 H16A 0.9900 . ?
C16 H16B 0.9900 . ?
C53 C54 1.382(3) . ?
C53 H53 0.9500 . ?
C56 C55 1.385(3) . ?
C56 H56 0.9500 . ?
C35 C34 1.390(3) . ?
C35 H35 0.9500 . ?
C12 H12A 0.9900 . ?
C12 H12B 0.9900 . ?
C13 H13A 0.9900 . ?
C13 H13B 0.9900 . ?
C45 H45 0.9500 . ?
C23 H23A 0.9900 . ?
C23 H23B 0.9900 . ?
C55 C54 1.381(3) . ?
C55 H55 0.9500 . ?
C33 C34 1.384(3) . ?
C33 H33 0.9500 . ?
C14 H14A 0.9900 . ?
C14 H14B 0.9900 . ?
C11 H11A 0.9900 . ?
C11 H11B 0.9900 . ?
C34 H34 0.9500 . ?
C54 H54 0.9500 . ?
C15 H15A 0.9900 . ?
C15 H15B 0.9900 . ?
C26 H26A 0.9900 . ?
C26 H26B 0.9900 . ?
C22 H22A 0.9900 . ?
C22 H22B 0.9900 . ?
C24 H24A 0.9900 . ?
C24 H24B 0.9900 . ?
C25 H25A 0.9900 . ?
C25 H25B 0.9900 . ?
P3 F6 1.5814(17) . ?
P3 F5 1.5833(15) . ?
P3 F4 1.5883(17) . ?
P3 F2 1.5898(15) . ?
P3 F1 1.5920(13) . ?
P3 F3 1.5972(15) . ?

loop_
_geom_torsion_atom_site_label_1
_geom_torsion_atom_site_label_2
_geom_torsion_atom_site_label_3
_geom_torsion_atom_site_label_4
_geom_torsion
_geom_torsion_site_symmetry_1
_geom_torsion_site_symmetry_2
_geom_torsion_site_symmetry_3
_geom_torsion_site_symmetry_4
_geom_torsion_publ_flag
C56 N51 C52 C53 -1.2(3) . . . . ?
C56 N51 C52 C46 179.06(17) . . . . ?
C36 N31 C32 C33 -1.5(3) . . . . ?
Cu1 N31 C32 C33 170.41(14) . . . . ?
C36 N31 C32 C42 177.97(16) . . . . ?
Cu1 N31 C32 C42 -10.1(2) . . . . ?
C42 N41 C46 C45 -0.7(3) . . . . ?
Cu1 N41 C46 C45 -176.21(14) . . . . ?
C42 N41 C46 C52 177.85(16) . . . . ?
Cu1 N41 C46 C52 2.3(2) . . . . ?
N51 C52 C46 N41 40.1(2) . . . . ?
C53 C52 C46 N41 -139.66(19) . . . . ?
N51 C52 C46 C45 -141.39(19) . . . . ?
C53 C52 C46 C45 38.9(3) . . . . ?
C26 N21 C21 P21 -60.39(18) . . . . ?
C24 N21 C21 P21 59.93(19) . . . . ?
C23 P21 C21 N21 49.47(15) . . . . ?
C22 P21 C21 N21 -48.90(15) . . . . ?
Cu1 P21 C21 N21 -177.66(10) . . . . ?
C32 N31 C36 C35 0.0(3) . . . . ?
Cu1 N31 C36 C35 -170.75(15) . . . . ?
C42 C43 C44 C45 0.9(3) . . . . ?
C46 N41 C42 C43 0.7(3) . . . . ?
Cu1 N41 C42 C43 176.82(14) . . . . ?
C46 N41 C42 C32 -177.28(16) . . . . ?
Cu1 N41 C42 C32 -1.2(2) . . . . ?
C44 C43 C42 N41 -0.8(3) . . . . ?
C44 C43 C42 C32 177.03(18) . . . . ?
N31 C32 C42 N41 7.6(2) . . . . ?
C33 C32 C42 N41 -172.89(17) . . . . ?
N31 C32 C42 C43 -170.36(17) . . . . ?
C33 C32 C42 C43 9.1(3) . . . . ?
C14 N11 C16 N13 -55.2(2) . . . . ?
C11 N11 C16 N13 67.0(2) . . . . ?
C15 N13 C16 N11 55.4(2) . . . . ?
C13 N13 C16 N11 -67.1(2) . . . . ?
N51 C52 C53 C54 0.5(3) . . . . ?
C46 C52 C53 C54 -179.77(19) . . . . ?
C52 N51 C56 C55 0.6(3) . . . . ?
N31 C36 C35 C34 1.0(3) . . . . ?
C15 N12 C12 P11 60.27(19) . . . . ?
C14 N12 C12 P11 -59.69(19) . . . . ?
C11 P11 C12 N12 49.21(16) . . . . ?
C13 P11 C12 N12 -49.15(16) . . . . ?
Cu1 P11 C12 N12 -179.82(11) . . . . ?
C16 N13 C13 P11 60.70(18) . . . . ?
C15 N13 C13 P11 -60.06(19) . . . . ?
C11 P11 C13 N13 -49.90(16) . . . . ?
C12 P11 C13 N13 48.72(16) . . . . ?
Cu1 P11 C13 N13 -178.76(11) . . . . ?
C43 C44 C45 C46 -0.8(3) . . . . ?
N41 C46 C45 C44 0.7(3) . . . . ?
C52 C46 C45 C44 -177.76(18) . . . . ?
C26 N23 C23 P21 60.57(19) . . . . ?
C25 N23 C23 P21 -59.3(2) . . . . ?
C21 P21 C23 N23 -50.13(16) . . . . ?
C22 P21 C23 N23 48.89(15) . . . . ?
Cu1 P21 C23 N23 172.96(11) . . . . ?
N51 C56 C55 C54 0.7(3) . . . . ?
N31 C32 C33 C34 1.9(3) . . . . ?
C42 C32 C33 C34 -177.56(18) . . . . ?
C16 N11 C14 N12 55.2(2) . . . . ?
C11 N11 C14 N12 -66.7(2) . . . . ?
C15 N12 C14 N11 -55.3(2) . . . . ?
C12 N12 C14 N11 66.4(2) . . . . ?
C16 N11 C11 P11 -60.22(18) . . . . ?
C14 N11 C11 P11 59.93(18) . . . . ?
C13 P11 C11 N11 49.48(15) . . . . ?
C12 P11 C11 N11 -48.93(15) . . . . ?
Cu1 P11 C11 N11 178.30(10) . . . . ?
C32 C33 C34 C35 -0.8(3) . . . . ?
C36 C35 C34 C33 -0.6(3) . . . . ?
C56 C55 C54 C53 -1.4(3) . . . . ?
C52 C53 C54 C55 0.8(3) . . . . ?
C16 N13 C15 N12 -55.1(2) . . . . ?
C13 N13 C15 N12 66.8(2) . . . . ?
C12 N12 C15 N13 -66.7(2) . . . . ?
C14 N12 C15 N13 54.8(2) . . . . ?
C25 N23 C26 N21 55.4(2) . . . . ?
C23 N23 C26 N21 -66.3(2) . . . . ?
C21 N21 C26 N23 67.0(2) . . . . ?
C24 N21 C26 N23 -55.1(2) . . . . ?
C25 N22 C22 P21 60.4(2) . . . . ?
C24 N22 C22 P21 -59.4(2) . . . . ?
C23 P21 C22 N22 -49.39(16) . . . . ?
C21 P21 C22 N22 48.89(16) . . . . ?
Cu1 P21 C22 N22 -175.93(12) . . . . ?
C25 N22 C24 N21 -55.3(2) . . . . ?
C22 N22 C24 N21 66.4(2) . . . . ?
C21 N21 C24 N22 -67.1(2) . . . . ?
C26 N21 C24 N22 55.2(2) . . . . ?
C24 N22 C25 N23 55.4(2) . . . . ?
C22 N22 C25 N23 -66.0(2) . . . . ?
C26 N23 C25 N22 -55.6(2) . . . . ?
C23 N23 C25 N22 65.3(2) . . . . ?
